data_8106511
loop_
_publ_author_name
'Li, Jiangtao'

_publ_section_title
;
 Crystal structure of
 4a-Hydroxy-9-(2-nitro-phenyl)-3,4,4a,5,6,7,9,9a-octahydro-2H-xanthene-1,8-dione,
 C19H19NO6
;
_journal_issue 2
_journal_name_full 'Zeitschrift f\"ur Kristallographie - New Crystal Structures'
_journal_page_first 283
_journal_page_last 284
_journal_paper_doi 10.1515/ncrs-2016-0240
_journal_volume 232
_journal_year 2017
_chemical_formula_sum 'C19 H19 N O6'
_chemical_formula_weight 357.35
_space_group_IT_number 2
_space_group_name_Hall '-P 1'
_space_group_name_H-M_alt 'P -1'
_symmetry_cell_setting triclinic
_symmetry_space_group_name_H-M 'P -1'
_atom_sites_solution_hydrogens geom
_atom_sites_solution_primary direct
_atom_sites_solution_secondary difmap
_cell_angle_alpha 101.973(9)
_cell_angle_beta 99.137(10)
_cell_angle_gamma 102.164(7)
_cell_formula_units_Z 2
_cell_length_a 7.009(3)
_cell_length_b 8.081(3)
_cell_length_c 15.218(8)
_cell_measurement_reflns_used 1761
_cell_measurement_temperature 296(2)
_cell_measurement_theta_max 28.16
_cell_measurement_theta_min 2.66
_cell_volume 805.6(6)
_computing_cell_refinement 'Bruker SAINT'
_computing_data_collection 'Bruker APEX2'
_computing_data_reduction 'Bruker SAINT'
_computing_molecular_graphics 'Bruker SHELXTL'
_computing_publication_material 'Bruker SHELXTL'
_computing_structure_refinement 'SHELXL-97 (Sheldrick, 2008)'
_computing_structure_solution 'SHELXS-97 (Sheldrick, 2008)'
_diffrn_ambient_temperature 296(2)
_diffrn_measured_fraction_theta_full 0.986
_diffrn_measured_fraction_theta_max 0.986
_diffrn_measurement_device_type 'Bruker APEX-II CCD'
_diffrn_measurement_method '\f and \w scans'
_diffrn_radiation_monochromator graphite
_diffrn_radiation_source 'fine-focus sealed tube'
_diffrn_radiation_type MoK\a
_diffrn_radiation_wavelength 0.71073
_diffrn_reflns_av_R_equivalents 0.0268
_diffrn_reflns_av_sigmaI/netI 0.0513
_diffrn_reflns_limit_h_max 8
_diffrn_reflns_limit_h_min -8
_diffrn_reflns_limit_k_max 9
_diffrn_reflns_limit_k_min -9
_diffrn_reflns_limit_l_max 14
_diffrn_reflns_limit_l_min -18
_diffrn_reflns_number 3958
_diffrn_reflns_theta_full 25.00
_diffrn_reflns_theta_max 25.00
_diffrn_reflns_theta_min 2.66
_exptl_absorpt_coefficient_mu 0.110
_exptl_absorpt_correction_T_max 0.9815
_exptl_absorpt_correction_T_min 0.9718
_exptl_absorpt_correction_type multi-scan
_exptl_absorpt_process_details SADABS
_exptl_crystal_colour colorless
_exptl_crystal_density_diffrn 1.473
_exptl_crystal_density_method 'not measured'
_exptl_crystal_description block
_exptl_crystal_F_000 376
_exptl_crystal_size_max 0.26
_exptl_crystal_size_mid 0.21
_exptl_crystal_size_min 0.17
_refine_diff_density_max 0.356
_refine_diff_density_min -0.371
_refine_diff_density_rms 0.076
_refine_ls_extinction_method none
_refine_ls_goodness_of_fit_ref 1.088
_refine_ls_hydrogen_treatment mixed
_refine_ls_matrix_type full
_refine_ls_number_parameters 239
_refine_ls_number_reflns 2809
_refine_ls_number_restraints 0
_refine_ls_restrained_S_all 1.088
_refine_ls_R_factor_all 0.0664
_refine_ls_R_factor_gt 0.0520
_refine_ls_shift/su_max 0.000
_refine_ls_shift/su_mean 0.000
_refine_ls_structure_factor_coef Fsqd
_refine_ls_weighting_details 'calc w=1/[\s^2^(Fo^2^)+(0.0500P)^2^+0.5000P] where P=(Fo^2^+2Fc^2^)/3'
_refine_ls_weighting_scheme calc
_refine_ls_wR_factor_gt 0.1215
_refine_ls_wR_factor_ref 0.1271
_reflns_number_gt 2238
_reflns_number_total 2809
_reflns_threshold_expression >2sigma(I)
_cod_data_source_file suppl_ncrs-2016-0240_suppl.cif
_cod_data_source_block a
_cod_original_cell_volume 805.5(6)
_cod_original_sg_symbol_H-M 'P-1   '
_cod_database_code 8106511

loop_
_symmetry_equiv_pos_as_xyz
'x, y, z'
'-x, -y, -z'

loop_
_atom_site_label
_atom_site_type_symbol
_atom_site_fract_x
_atom_site_fract_y
_atom_site_fract_z
_atom_site_U_iso_or_equiv
_atom_site_adp_type
_atom_site_occupancy
_atom_site_symmetry_multiplicity
_atom_site_calc_flag
_atom_site_refinement_flags
_atom_site_disorder_assembly
_atom_site_disorder_group
N1 N 0.2619(3) 0.2025(2) 0.03365(13) 0.0239(5) Uani 1 1 d . . .
O1 O 0.0038(2) 0.39301(19) 0.35661(10) 0.0200(4) Uani 1 1 d . . .
O2 O -0.1200(2) 0.4203(2) 0.21191(11) 0.0216(4) Uani 1 1 d . . .
O3 O 0.3066(2) 0.0937(2) 0.30759(11) 0.0257(4) Uani 1 1 d . . .
O4 O 0.6635(2) 0.59710(19) 0.32322(11) 0.0234(4) Uani 1 1 d . . .
O5 O 0.1659(3) 0.1179(2) -0.04237(12) 0.0388(5) Uani 1 1 d . . .
O6 O 0.3628(3) 0.1421(2) 0.08635(11) 0.0287(4) Uani 1 1 d . . .
C1 C 0.1884(3) 0.5045(3) 0.37956(15) 0.0190(5) Uani 1 1 d . . .
C2 C 0.2187(3) 0.6304(3) 0.47093(16) 0.0217(5) Uani 1 1 d . . .
H2A H 0.2497 0.5734 0.5196 0.026 Uiso 1 1 calc R . .
H2B H 0.0965 0.6662 0.4765 0.026 Uiso 1 1 calc R . .
C3 C 0.3874(3) 0.7901(3) 0.48140(16) 0.0225(5) Uani 1 1 d . . .
H3A H 0.3454 0.8603 0.4411 0.027 Uiso 1 1 calc R . .
H3B H 0.4196 0.8608 0.5442 0.027 Uiso 1 1 calc R . .
C4 C 0.5707(3) 0.7358(3) 0.45769(16) 0.0226(5) Uani 1 1 d . . .
H4A H 0.6721 0.8392 0.4592 0.027 Uiso 1 1 calc R . .
H4B H 0.6237 0.6815 0.5040 0.027 Uiso 1 1 calc R . .
C5 C 0.5285(3) 0.6100(3) 0.36444(16) 0.0189(5) Uani 1 1 d . . .
C6 C 0.3243(3) 0.5011(3) 0.32663(15) 0.0190(5) Uani 1 1 d . . .
C7 C 0.2817(3) 0.3763(3) 0.23290(15) 0.0181(5) Uani 1 1 d . . .
H7A H 0.3935 0.3213 0.2312 0.022 Uiso 1 1 calc R . .
C8 C 0.0935(3) 0.2295(3) 0.22259(15) 0.0180(5) Uani 1 1 d . . .
H8A H 0.0426 0.1741 0.1569 0.022 Uiso 1 1 calc R . .
C9 C -0.0707(3) 0.3002(3) 0.26035(15) 0.0191(5) Uani 1 1 d . . .
C10 C -0.2514(3) 0.1578(3) 0.25860(16) 0.0218(5) Uani 1 1 d . . .
H10A H -0.3166 0.0996 0.1952 0.026 Uiso 1 1 calc R . .
H10B H -0.3455 0.2104 0.2875 0.026 Uiso 1 1 calc R . .
C11 C -0.1976(3) 0.0229(3) 0.30786(16) 0.0226(5) Uani 1 1 d . . .
H11A H -0.3163 -0.0696 0.3012 0.027 Uiso 1 1 calc R . .
H11B H -0.1474 0.0776 0.3729 0.027 Uiso 1 1 calc R . .
C12 C -0.0388(3) -0.0554(3) 0.26848(16) 0.0224(5) Uani 1 1 d . . .
H12A H 0.0025 -0.1328 0.3044 0.027 Uiso 1 1 calc R . .
H12B H -0.0946 -0.1235 0.2057 0.027 Uiso 1 1 calc R . .
C13 C 0.1393(3) 0.0882(3) 0.27051(15) 0.0196(5) Uani 1 1 d . . .
C14 C 0.2738(3) 0.4696(3) 0.15464(15) 0.0193(5) Uani 1 1 d . . .
C15 C 0.2769(3) 0.6461(3) 0.17247(16) 0.0221(5) Uani 1 1 d . . .
H15A H 0.2815 0.7060 0.2323 0.027 Uiso 1 1 calc R . .
C16 C 0.2734(4) 0.7359(3) 0.10385(17) 0.0252(5) Uani 1 1 d . . .
H16A H 0.2804 0.8550 0.1188 0.030 Uiso 1 1 calc R . .
C17 C 0.2596(3) 0.6507(3) 0.01414(17) 0.0248(5) Uani 1 1 d . . .
H17A H 0.2555 0.7112 -0.0316 0.030 Uiso 1 1 calc R . .
C18 C 0.2520(3) 0.4746(3) -0.00753(16) 0.0235(5) Uani 1 1 d . . .
H18A H 0.2406 0.4144 -0.0680 0.028 Uiso 1 1 calc R . .
C19 C 0.2616(3) 0.3883(3) 0.06288(16) 0.0204(5) Uani 1 1 d . . .
H2 H -0.211(4) 0.463(4) 0.244(2) 0.038(8) Uiso 1 1 d . . .

loop_
_atom_site_aniso_label
_atom_site_aniso_U_11
_atom_site_aniso_U_22
_atom_site_aniso_U_33
_atom_site_aniso_U_23
_atom_site_aniso_U_13
_atom_site_aniso_U_12
N1 0.0347(11) 0.0197(10) 0.0195(11) 0.0094(9) 0.0076(9) 0.0058(8)
O1 0.0255(8) 0.0172(8) 0.0191(9) 0.0095(6) 0.0055(7) 0.0042(6)
O2 0.0300(9) 0.0183(8) 0.0226(9) 0.0139(7) 0.0063(7) 0.0099(7)
O3 0.0293(9) 0.0221(9) 0.0300(10) 0.0157(7) 0.0042(7) 0.0085(7)
O4 0.0285(9) 0.0170(8) 0.0267(9) 0.0099(7) 0.0063(7) 0.0057(7)
O5 0.0635(13) 0.0229(10) 0.0221(10) 0.0015(8) -0.0049(9) 0.0081(9)
O6 0.0457(10) 0.0201(9) 0.0249(10) 0.0119(7) 0.0055(8) 0.0135(7)
C1 0.0264(12) 0.0120(10) 0.0214(12) 0.0121(9) 0.0017(10) 0.0053(9)
C2 0.0299(12) 0.0171(11) 0.0216(13) 0.0099(9) 0.0062(10) 0.0076(9)
C3 0.0335(13) 0.0156(11) 0.0184(12) 0.0063(9) 0.0035(10) 0.0057(9)
C4 0.0292(12) 0.0180(11) 0.0221(13) 0.0104(10) 0.0035(10) 0.0052(9)
C5 0.0265(12) 0.0129(11) 0.0229(13) 0.0140(9) 0.0051(10) 0.0075(9)
C6 0.0258(12) 0.0129(11) 0.0216(12) 0.0115(9) 0.0037(10) 0.0057(9)
C7 0.0236(11) 0.0149(11) 0.0190(12) 0.0104(9) 0.0044(9) 0.0055(9)
C8 0.0271(12) 0.0146(11) 0.0134(11) 0.0082(9) 0.0022(9) 0.0041(9)
C9 0.0284(12) 0.0156(11) 0.0165(12) 0.0113(9) 0.0019(9) 0.0072(9)
C10 0.0265(12) 0.0186(11) 0.0222(13) 0.0098(9) 0.0033(10) 0.0061(9)
C11 0.0296(12) 0.0161(11) 0.0246(13) 0.0129(10) 0.0062(10) 0.0031(9)
C12 0.0318(13) 0.0151(11) 0.0213(13) 0.0103(9) 0.0035(10) 0.0040(9)
C13 0.0300(13) 0.0144(11) 0.0170(12) 0.0074(9) 0.0054(10) 0.0076(9)
C14 0.0220(11) 0.0168(11) 0.0207(12) 0.0110(9) 0.0025(9) 0.0041(9)
C15 0.0295(12) 0.0176(11) 0.0208(12) 0.0084(9) 0.0039(10) 0.0070(9)
C16 0.0337(13) 0.0174(12) 0.0278(14) 0.0132(10) 0.0055(10) 0.0068(10)
C17 0.0296(12) 0.0235(12) 0.0267(14) 0.0178(10) 0.0052(10) 0.0075(10)
C18 0.0292(12) 0.0239(12) 0.0200(13) 0.0121(10) 0.0047(10) 0.0062(10)
C19 0.0248(11) 0.0147(11) 0.0238(13) 0.0112(9) 0.0033(10) 0.0047(9)

loop_
_atom_type_symbol
_atom_type_description
_atom_type_scat_dispersion_real
_atom_type_scat_dispersion_imag
_atom_type_scat_source
C C 0.0033 0.0016 'International Tables Vol C Tables 4.2.6.8 and 6.1.1.4'
H H 0.0000 0.0000 'International Tables Vol C Tables 4.2.6.8 and 6.1.1.4'
N N 0.0061 0.0033 'International Tables Vol C Tables 4.2.6.8 and 6.1.1.4'
O O 0.0106 0.0060 'International Tables Vol C Tables 4.2.6.8 and 6.1.1.4'

loop_
_geom_angle_atom_site_label_1
_geom_angle_atom_site_label_2
_geom_angle_atom_site_label_3
_geom_angle
_geom_angle_site_symmetry_1
_geom_angle_site_symmetry_3
O5 N1 O6 123.38(19) . .
O5 N1 C19 118.42(18) . .
O6 N1 C19 118.19(18) . .
C1 O1 C9 117.16(17) . .
C9 O2 H2 101.5(18) . .
C6 C1 O1 124.0(2) . .
C6 C1 C2 125.0(2) . .
O1 C1 C2 111.01(19) . .
C1 C2 C3 110.68(19) . .
C1 C2 H2A 109.5 . .
C3 C2 H2A 109.5 . .
C1 C2 H2B 109.5 . .
C3 C2 H2B 109.5 . .
H2A C2 H2B 108.1 . .
C4 C3 C2 110.43(18) . .
C4 C3 H3A 109.6 . .
C2 C3 H3A 109.6 . .
C4 C3 H3B 109.6 . .
C2 C3 H3B 109.6 . .
H3A C3 H3B 108.1 . .
C5 C4 C3 113.03(19) . .
C5 C4 H4A 109.0 . .
C3 C4 H4A 109.0 . .
C5 C4 H4B 109.0 . .
C3 C4 H4B 109.0 . .
H4A C4 H4B 107.8 . .
O4 C5 C6 121.6(2) . .
O4 C5 C4 120.3(2) . .
C6 C5 C4 118.1(2) . .
C1 C6 C5 119.0(2) . .
C1 C6 C7 122.7(2) . .
C5 C6 C7 118.1(2) . .
C6 C7 C14 112.71(18) . .
C6 C7 C8 109.31(19) . .
C14 C7 C8 113.91(17) . .
C6 C7 H7A 106.8 . .
C14 C7 H7A 106.8 . .
C8 C7 H7A 106.8 . .
C9 C8 C13 109.01(18) . .
C9 C8 C7 111.80(18) . .
C13 C8 C7 111.89(17) . .
C9 C8 H8A 108.0 . .
C13 C8 H8A 108.0 . .
C7 C8 H8A 108.0 . .
O2 C9 O1 107.79(17) . .
O2 C9 C10 112.31(18) . .
O1 C9 C10 105.43(18) . .
O2 C9 C8 108.37(18) . .
O1 C9 C8 109.60(17) . .
C10 C9 C8 113.17(18) . .
C9 C10 C11 112.52(18) . .
C9 C10 H10A 109.1 . .
C11 C10 H10A 109.1 . .
C9 C10 H10B 109.1 . .
C11 C10 H10B 109.1 . .
H10A C10 H10B 107.8 . .
C10 C11 C12 110.93(19) . .
C10 C11 H11A 109.5 . .
C12 C11 H11A 109.5 . .
C10 C11 H11B 109.5 . .
C12 C11 H11B 109.5 . .
H11A C11 H11B 108.0 . .
C13 C12 C11 110.06(18) . .
C13 C12 H12A 109.6 . .
C11 C12 H12A 109.6 . .
C13 C12 H12B 109.6 . .
C11 C12 H12B 109.6 . .
H12A C12 H12B 108.2 . .
O3 C13 C12 122.7(2) . .
O3 C13 C8 121.9(2) . .
C12 C13 C8 115.43(18) . .
C15 C14 C19 115.3(2) . .
C15 C14 C7 120.4(2) . .
C19 C14 C7 124.27(19) . .
C16 C15 C14 122.2(2) . .
C16 C15 H15A 118.9 . .
C14 C15 H15A 118.9 . .
C17 C16 C15 120.7(2) . .
C17 C16 H16A 119.7 . .
C15 C16 H16A 119.7 . .
C16 C17 C18 119.4(2) . .
C16 C17 H17A 120.3 . .
C18 C17 H17A 120.3 . .
C17 C18 C19 118.9(2) . .
C17 C18 H18A 120.6 . .
C19 C18 H18A 120.6 . .
C18 C19 C14 123.5(2) . .
C18 C19 N1 114.9(2) . .
C14 C19 N1 121.61(19) . .

loop_
_geom_bond_atom_site_label_1
_geom_bond_atom_site_label_2
_geom_bond_distance
_geom_bond_site_symmetry_2
N1 O5 1.221(2) .
N1 O6 1.229(2) .
N1 C19 1.475(3) .
O1 C1 1.357(3) .
O1 C9 1.455(3) .
O2 C9 1.401(3) .
O2 H2 0.94(3) .
O3 C13 1.205(3) .
O4 C5 1.226(3) .
C1 C6 1.343(3) .
C1 C2 1.497(3) .
C2 C3 1.517(3) .
C2 H2A 0.9700 .
C2 H2B 0.9700 .
C3 C4 1.514(3) .
C3 H3A 0.9700 .
C3 H3B 0.9700 .
C4 C5 1.509(3) .
C4 H4A 0.9700 .
C4 H4B 0.9700 .
C5 C6 1.467(3) .
C6 C7 1.510(3) .
C7 C14 1.536(3) .
C7 C8 1.539(3) .
C7 H7A 0.9800 .
C8 C9 1.527(3) .
C8 C13 1.537(3) .
C8 H8A 0.9800 .
C9 C10 1.514(3) .
C10 C11 1.522(3) .
C10 H10A 0.9700 .
C10 H10B 0.9700 .
C11 C12 1.533(3) .
C11 H11A 0.9700 .
C11 H11B 0.9700 .
C12 C13 1.506(3) .
C12 H12A 0.9700 .
C12 H12B 0.9700 .
C14 C15 1.391(3) .
C14 C19 1.395(3) .
C15 C16 1.390(3) .
C15 H15A 0.9300 .
C16 C17 1.374(3) .
C16 H16A 0.9300 .
C17 C18 1.381(3) .
C17 H17A 0.9300 .
C18 C19 1.395(3) .
C18 H18A 0.9300 .

loop_
_geom_torsion_atom_site_label_1
_geom_torsion_atom_site_label_2
_geom_torsion_atom_site_label_3
_geom_torsion_atom_site_label_4
_geom_torsion
_geom_torsion_site_symmetry_1
_geom_torsion_site_symmetry_2
_geom_torsion_site_symmetry_3
_geom_torsion_site_symmetry_4
C9 O1 C1 C6 -18.2(3) . . . .
C9 O1 C1 C2 161.76(17) . . . .
C6 C1 C2 C3 19.9(3) . . . .
O1 C1 C2 C3 -160.02(17) . . . .
C1 C2 C3 C4 -49.9(2) . . . .
C2 C3 C4 C5 53.3(2) . . . .
C3 C4 C5 O4 156.7(2) . . . .
C3 C4 C5 C6 -25.2(3) . . . .
O1 C1 C6 C5 -170.85(18) . . . .
C2 C1 C6 C5 9.2(3) . . . .
O1 C1 C6 C7 2.9(3) . . . .
C2 C1 C6 C7 -177.04(19) . . . .
O4 C5 C6 C1 171.6(2) . . . .
C4 C5 C6 C1 -6.5(3) . . . .
O4 C5 C6 C7 -2.4(3) . . . .
C4 C5 C6 C7 179.46(18) . . . .
C1 C6 C7 C14 111.9(2) . . . .
C5 C6 C7 C14 -74.3(2) . . . .
C1 C6 C7 C8 -15.9(3) . . . .
C5 C6 C7 C8 157.90(18) . . . .
C6 C7 C8 C9 42.6(2) . . . .
C14 C7 C8 C9 -84.5(2) . . . .
C6 C7 C8 C13 -80.0(2) . . . .
C14 C7 C8 C13 152.92(19) . . . .
C1 O1 C9 O2 -72.9(2) . . . .
C1 O1 C9 C10 167.00(17) . . . .
C1 O1 C9 C8 44.9(2) . . . .
C13 C8 C9 O2 -176.20(16) . . . .
C7 C8 C9 O2 59.6(2) . . . .
C13 C8 C9 O1 66.4(2) . . . .
C7 C8 C9 O1 -57.8(2) . . . .
C13 C8 C9 C10 -50.9(2) . . . .
C7 C8 C9 C10 -175.17(18) . . . .
O2 C9 C10 C11 177.71(19) . . . .
O1 C9 C10 C11 -65.2(2) . . . .
C8 C9 C10 C11 54.6(3) . . . .
C9 C10 C11 C12 -55.1(3) . . . .
C10 C11 C12 C13 54.0(2) . . . .
C11 C12 C13 O3 124.8(2) . . . .
C11 C12 C13 C8 -54.7(3) . . . .
C9 C8 C13 O3 -127.0(2) . . . .
C7 C8 C13 O3 -2.9(3) . . . .
C9 C8 C13 C12 52.5(2) . . . .
C7 C8 C13 C12 176.65(19) . . . .
C6 C7 C14 C15 -8.8(3) . . . .
C8 C7 C14 C15 116.5(2) . . . .
C6 C7 C14 C19 171.8(2) . . . .
C8 C7 C14 C19 -63.0(3) . . . .
C19 C14 C15 C16 -1.6(3) . . . .
C7 C14 C15 C16 178.9(2) . . . .
C14 C15 C16 C17 2.3(4) . . . .
C15 C16 C17 C18 -0.9(4) . . . .
C16 C17 C18 C19 -1.0(3) . . . .
C17 C18 C19 C14 1.6(3) . . . .
C17 C18 C19 N1 -177.2(2) . . . .
C15 C14 C19 C18 -0.3(3) . . . .
C7 C14 C19 C18 179.1(2) . . . .
C15 C14 C19 N1 178.49(19) . . . .
C7 C14 C19 N1 -2.1(3) . . . .
O5 N1 C19 C18 -34.0(3) . . . .
O6 N1 C19 C18 144.3(2) . . . .
O5 N1 C19 C14 147.2(2) . . . .
O6 N1 C19 C14 -34.5(3) . . . .
